data_1000305
loop_
_publ_author_name
'Hemon, A.'
'Courbion, G.'

_publ_section_title
;
 Synthesis and crystal structures of \b-NaSrCrF~6~ and NaSrFeF~6~.
 Structural correlations with A~2~MF~6~ compounds
;
_journal_coden_ASTM EJSCE5
_journal_name_full
;
 European Journal of Solid State and Inorganic Chemistry
;
_journal_page_first 519
_journal_page_last 531
_journal_volume 29
_journal_year 1992
_chemical_formula_structural 'Na Sr (Cr F6)'
_chemical_formula_sum 'Cr F6 Na Sr'
_chemical_name_systematic
;
Sodium strontium hexafluorochromate(III) - \b
;
_space_group_IT_number 14
_symmetry_cell_setting monoclinic
_symmetry_Int_Tables_number 14
_symmetry_space_group_name_Hall '-P 2ybc'
_symmetry_space_group_name_H-M 'P 1 21/c 1'
_cell_angle_alpha 90
_cell_angle_beta 93.201(6)
_cell_angle_gamma 90
_cell_formula_units_Z 4
_cell_length_a 5.5676(3)
_cell_length_b 9.2937(7)
_cell_length_c 9.5858(5)
_cell_volume 495.2
_refine_ls_R_factor_all 0.03
_cod_database_code 1000305

loop_
_symmetry_equiv_pos_as_xyz
x,y,z
-x,1/2+y,1/2-z
-x,-y,-z
x,1/2-y,1/2+z

loop_
_atom_site_aniso_label
_atom_site_aniso_U_11
_atom_site_aniso_U_12
_atom_site_aniso_U_13
_atom_site_aniso_U_22
_atom_site_aniso_U_23
_atom_site_aniso_U_33
Sr1 0.0107(1) 0.0004(1) 0.0005(1) 0.0084(1) 0.0004(1) 0.0094(1)
Cr1 0.0086(2) 0.0003(1) 0.0007(1) 0.0092(2) -0.0002(1) 0.0063(2)
Na1 0.0173(6) 0.0002(5) 0.0035(7) 0.0151(6) 0.0028(7) 0.0624(11)
F1 0.0165(8) 0.0010(7) 0.0103(7) 0.0228(9) 0.0029(7) 0.0177(8)
F2 0.0268(9) -0.0035(7) -0.0099(7) 0.0134(8) 0.0073(7) 0.0213(9)
F3 0.0203(8) 0.0027(8) 0.0148(7) 0.0221(10) 0.0111(8) 0.0264(9)
F4 0.0187(8) 0.0005(7) 0.0009(7) 0.0168(8) -0.0100(7) 0.0207(9)
F5 0.0216(9) -0.0048(8) -0.0084(8) 0.0225(10) -0.0056(8) 0.0257(10)
F6 0.0145(7) 0.0019(6) -0.0002(6) 0.0130(7) 0.0020(6) 0.0141(7)

loop_
_atom_site_label
_atom_site_type_symbol
_atom_site_symmetry_multiplicity
_atom_site_Wyckoff_symbol
_atom_site_fract_x
_atom_site_fract_y
_atom_site_fract_z
_atom_site_occupancy
_atom_site_attached_hydrogens
_atom_site_calc_flag
Sr1 Sr2+ 4 e 0.23779(4) 0.82376(3) 0.99032(2) 1. 0 d
Cr1 Cr3+ 4 e 0.2303(1) 0.41834(4) 0.76361(4) 1. 0 d
Na1 Na1+ 4 e 0.7219(3) 0.5473(2) 0.8784(2) 1. 0 d
F1 F1- 4 e 0.4690(3) 0.4770(2) 0.6398(2) 1. 0 d
F2 F1- 4 e 0.8534(3) 0.7635(2) 0.8553(2) 1. 0 d
F3 F1- 4 e 0.9886(3) 0.3688(2) 0.8860(2) 1. 0 d
F4 F1- 4 e 0.6874(3) 0.4159(2) 0.1249(2) 1. 0 d
F5 F1- 4 e 0.4690(4) 0.1842(2) 0.3689(2) 1. 0 d
F6 F1- 4 e 0.9968(3) 0.5248(2) 0.6510(2) 1. 0 d

loop_
_atom_type_symbol
_atom_type_oxidation_number
Sr2+ 2.000
Cr3+ 3.000
Na1+ 1.000
F1- -1.000
